data_7224155
loop_
_publ_author_name
'Song, Yang'
'Fan, Rui-Qing'
'Wang, Xin-Ming'
'Gao, Song'
'Du, Xi'
'Wang, Ping'
'Yang, Yu-Lin'

_publ_section_title
;
 Direct observation of a fast single-crystal-to-single-crystal
 transformation from a CuII-framework to a CuI-chain mediated by ascorbic
 acid
;
_journal_issue 11
_journal_name_full CrystEngComm
_journal_page_first 1878
_journal_paper_doi 10.1039/C6CE00132G
_journal_volume 18
_journal_year 2016
_chemical_formula_sum 'C50 H34 Cu4 N4 O15'
_chemical_formula_weight 1184.97
_chemical_name_systematic
; 
 ? 
;
_space_group_IT_number 14
_symmetry_cell_setting monoclinic
_symmetry_space_group_name_Hall '-P 2ybc'
_symmetry_space_group_name_H-M 'P 1 21/c 1'
_atom_sites_solution_hydrogens geom
_atom_sites_solution_primary direct
_atom_sites_solution_secondary difmap
_audit_creation_method SHELXL-97
_audit_update_record
;
2015-12-26 deposited with the CCDC.
2016-02-04 downloaded from the CCDC.
;
_cell_angle_alpha 90.00
_cell_angle_beta 98.05(3)
_cell_angle_gamma 90.00
_cell_formula_units_Z 2
_cell_length_a 7.4800(15)
_cell_length_b 23.630(5)
_cell_length_c 12.470(3)
_cell_measurement_reflns_used 5011
_cell_measurement_temperature 293(2)
_cell_measurement_theta_max 27.48
_cell_measurement_theta_min 3.07
_cell_volume 2182.4(8)
_computing_cell_refinement 'Bruker SMART'
_computing_data_collection 'Bruker SMART'
_computing_data_reduction 'Bruker SAINT'
_computing_molecular_graphics SHELXP-97
_computing_publication_material SHELXTL
_computing_structure_refinement 'SHELXL-97 (Sheldrick, 1997)'
_computing_structure_solution 'SHELXS-97 (Sheldrick, 1990)'
_diffrn_ambient_temperature 293(2)
_diffrn_measured_fraction_theta_full 0.998
_diffrn_measured_fraction_theta_max 0.996
_diffrn_measurement_device_type 'Bruker Smart APEX CCD area detector'
_diffrn_measurement_method 'phi and omega scans'
_diffrn_radiation_monochromator graphite
_diffrn_radiation_source 'fine-focus sealed tube'
_diffrn_radiation_type MoK\a
_diffrn_radiation_wavelength 0.71073
_diffrn_reflns_av_R_equivalents 0.0508
_diffrn_reflns_av_sigmaI/netI 0.0426
_diffrn_reflns_limit_h_max 9
_diffrn_reflns_limit_h_min -8
_diffrn_reflns_limit_k_max 30
_diffrn_reflns_limit_k_min -30
_diffrn_reflns_limit_l_max 16
_diffrn_reflns_limit_l_min -16
_diffrn_reflns_number 21262
_diffrn_reflns_theta_full 25.00
_diffrn_reflns_theta_max 27.48
_diffrn_reflns_theta_min 3.07
_diffrn_standards_decay_% 0
_diffrn_standards_interval_count 0
_diffrn_standards_interval_time 0
_diffrn_standards_number 0
_exptl_absorpt_coefficient_mu 2.005
_exptl_absorpt_correction_T_max 0.6898
_exptl_absorpt_correction_T_min 0.6237
_exptl_absorpt_correction_type multi-scan
_exptl_crystal_colour green
_exptl_crystal_density_diffrn 1.803
_exptl_crystal_density_method 'not measured'
_exptl_crystal_description block
_exptl_crystal_F_000 1196
_exptl_crystal_size_max 0.26
_exptl_crystal_size_mid 0.24
_exptl_crystal_size_min 0.20
_refine_diff_density_max 4.880
_refine_diff_density_min -2.582
_refine_diff_density_rms 0.201
_refine_ls_extinction_method none
_refine_ls_goodness_of_fit_ref 1.076
_refine_ls_hydrogen_treatment mixed
_refine_ls_matrix_type full
_refine_ls_number_parameters 338
_refine_ls_number_reflns 4994
_refine_ls_number_restraints 6
_refine_ls_restrained_S_all 1.075
_refine_ls_R_factor_all 0.0988
_refine_ls_R_factor_gt 0.0839
_refine_ls_shift/su_max 0.000
_refine_ls_shift/su_mean 0.000
_refine_ls_structure_factor_coef Fsqd
_refine_ls_weighting_details 'calc w=1/[\s^2^(Fo^2^)+(0.1081P)^2^+21.8368P] where P=(Fo^2^+2Fc^2^)/3'
_refine_ls_weighting_scheme calc
_refine_ls_wR_factor_gt 0.2165
_refine_ls_wR_factor_ref 0.2322
_reflns_number_gt 4057
_reflns_number_total 4994
_reflns_threshold_expression >2sigma(I)
_cod_data_source_file c6ce00132g2.cif
_cod_data_source_block s
_cod_depositor_comments
;
The following automatic conversions were performed:

'_symmetry_cell_setting' value 'Monoclinic' changed to 'monoclinic'
according to
/usr/data/users/saulius/crontab/automatic-downloads/rss-feeds/RSC/lib/dictionaries/cif_core.dic
dictionary named 'cif_core.dic' version 2.4.2 from 2011-04-26.

Automatic conversion script
Id: cif_fix_values 4268 2015-11-12 08:31:59Z antanas 

 Adding full bibliography for 7224155--7224156.cif.
;
_cod_original_sg_symbol_H-M 'P 21/c '
_cod_database_code 7224155

loop_
_symmetry_equiv_pos_as_xyz
'x, y, z'
'-x, y+1/2, -z+1/2'
'-x, -y, -z'
'x, -y-1/2, z-1/2'

loop_
_atom_site_label
_atom_site_type_symbol
_atom_site_fract_x
_atom_site_fract_y
_atom_site_fract_z
_atom_site_U_iso_or_equiv
_atom_site_adp_type
_atom_site_occupancy
_atom_site_symmetry_multiplicity
_atom_site_calc_flag
_atom_site_refinement_flags
Cu1 Cu -0.91183(11) -0.10136(3) -1.13707(6) 0.0255(2) Uani 1 1 d .
Cu2 Cu -1.0000 0.0000 -1.0000 0.0213(3) Uani 1 2 d S
Cu3 Cu -1.5000 0.0000 -1.0000 0.0183(3) Uani 1 2 d S
N1 N -1.0411(8) -0.1694(2) -1.2047(5) 0.0286(12) Uani 1 1 d .
N2 N -1.4367(7) -0.4223(2) -1.4299(4) 0.0213(10) Uani 1 1 d .
O1 O -1.1812(6) -0.0593(2) -1.1307(4) 0.0292(10) Uani 1 1 d .
O2 O -1.4616(6) -0.02559(19) -1.1434(3) 0.0211(9) Uani 1 1 d .
O3 O -1.8106(12) -0.0536(7) -1.2916(8) 0.131(6) Uani 1 1 d .
O4 O -1.6794(19) -0.1270(6) -1.2287(12) 0.050(5) Uani 0.50(3) 1 d PU
O5 O -1.9514(7) -0.0600(2) -1.8882(4) 0.0315(11) Uani 1 1 d .
O6 O -1.8905(7) -0.1355(2) -1.9851(4) 0.0295(10) Uani 1 1 d .
O7 O -1.7385(7) -0.1078(3) -1.5025(4) 0.0394(13) Uani 1 1 d .
O8 O -0.8145(6) -0.03106(18) -1.0753(3) 0.0208(8) Uani 1 1 d .
H8A H -0.7048 -0.0378 -1.0256 0.025 Uiso 1 1 calc R
H8B H -0.7875 -0.0055 -1.1317 0.025 Uiso 1 1 calc R
C1 C -1.3308(8) -0.0471(2) -1.1826(5) 0.0200(11) Uani 1 1 d .
C2 C -1.3688(8) -0.0581(3) -1.3030(5) 0.0196(11) Uani 1 1 d .
C3 C -1.5386(8) -0.0771(3) -1.3505(5) 0.0234(12) Uani 1 1 d .
C4 C -1.5681(9) -0.0873(3) -1.4613(5) 0.0273(14) Uani 1 1 d .
C5 C -1.4359(11) -0.0756(4) -1.5248(5) 0.043(2) Uani 1 1 d .
H5A H -1.4593 -0.0808 -1.5994 0.052 Uiso 1 1 calc R
C6 C -1.2687(11) -0.0563(4) -1.4778(6) 0.044(2) Uani 1 1 d .
H6A H -1.1791 -0.0491 -1.5207 0.053 Uiso 1 1 calc R
C7 C -1.2346(9) -0.0478(3) -1.3671(6) 0.0322(15) Uani 1 1 d .
H7A H -1.1217 -0.0351 -1.3355 0.039 Uiso 1 1 calc R
C8 C -1.6814(14) -0.0895(9) -1.2836(8) 0.095(6) Uani 1 1 d .
C9 C -1.7487(9) -0.1379(3) -1.6000(5) 0.0309(15) Uani 1 1 d .
C10 C -1.8163(9) -0.1108(3) -1.6958(5) 0.0275(13) Uani 1 1 d .
H10A H -1.8548 -0.0734 -1.6947 0.033 Uiso 1 1 calc R
C11 C -1.8262(9) -0.1398(3) -1.7936(5) 0.0238(12) Uani 1 1 d .
C12 C -1.7711(10) -0.1956(3) -1.7939(6) 0.0311(14) Uani 1 1 d .
H12A H -1.7761 -0.2151 -1.8591 0.037 Uiso 1 1 calc R
C13 C -1.7085(12) -0.2225(3) -1.6975(7) 0.0431(19) Uani 1 1 d .
H13A H -1.6746 -0.2604 -1.6980 0.052 Uiso 1 1 calc R
C14 C -1.6960(11) -0.1935(4) -1.5999(6) 0.0424(18) Uani 1 1 d .
H14A H -1.6523 -0.2116 -1.5352 0.051 Uiso 1 1 calc R
C15 C -1.8944(9) -0.1092(3) -1.8979(5) 0.0223(12) Uani 1 1 d .
C16 C -1.1153(12) -0.2064(3) -1.1426(6) 0.042(2) Uani 1 1 d .
H16A H -1.1065 -0.1996 -1.0686 0.051 Uiso 1 1 calc R
C17 C -1.2048(13) -0.2544(4) -1.1850(6) 0.043(2) Uani 1 1 d .
H17A H -1.2507 -0.2798 -1.1388 0.052 Uiso 1 1 calc R
C18 C -1.2267(9) -0.2651(3) -1.2949(6) 0.0287(14) Uani 1 1 d .
C19 C -1.1537(11) -0.2251(3) -1.3591(6) 0.0355(16) Uani 1 1 d .
H19A H -1.1659 -0.2298 -1.4338 0.043 Uiso 1 1 calc R
C20 C -1.0628(11) -0.1785(3) -1.3107(6) 0.0342(16) Uani 1 1 d .
H20A H -1.0150 -0.1523 -1.3546 0.041 Uiso 1 1 calc R
C21 C -1.3071(9) -0.3188(3) -1.3408(5) 0.0257(13) Uani 1 1 d .
C22 C -1.3952(10) -0.3229(3) -1.4466(6) 0.0293(14) Uani 1 1 d .
H22A H -1.4132 -0.2907 -1.4896 0.035 Uiso 1 1 calc R
C23 C -1.4553(9) -0.3746(3) -1.4874(5) 0.0269(13) Uani 1 1 d .
H23A H -1.5118 -0.3763 -1.5586 0.032 Uiso 1 1 calc R
C24 C -1.3592(9) -0.4182(3) -1.3260(5) 0.0265(13) Uani 1 1 d .
H24A H -1.3502 -0.4507 -1.2835 0.032 Uiso 1 1 calc R
C25 C -1.2928(9) -0.3685(3) -1.2799(5) 0.0272(13) Uani 1 1 d .
H25A H -1.2383 -0.3678 -1.2082 0.033 Uiso 1 1 calc R

loop_
_atom_site_aniso_label
_atom_site_aniso_U_11
_atom_site_aniso_U_22
_atom_site_aniso_U_33
_atom_site_aniso_U_23
_atom_site_aniso_U_13
_atom_site_aniso_U_12
Cu1 0.0314(5) 0.0244(4) 0.0218(4) -0.0073(3) 0.0076(3) -0.0066(3)
Cu2 0.0229(5) 0.0233(5) 0.0175(5) -0.0010(4) 0.0022(4) 0.0038(4)
Cu3 0.0262(5) 0.0148(5) 0.0139(5) 0.0004(3) 0.0028(4) 0.0057(4)
N1 0.032(3) 0.025(3) 0.030(3) -0.011(2) 0.009(2) -0.004(2)
N2 0.025(3) 0.018(2) 0.020(2) -0.0017(19) 0.0035(19) -0.005(2)
O1 0.019(2) 0.041(3) 0.026(2) -0.011(2) -0.0039(17) 0.0060(19)
O2 0.020(2) 0.029(2) 0.0141(18) -0.0025(16) 0.0016(15) 0.0063(17)
O3 0.047(5) 0.273(17) 0.071(6) -0.090(8) 0.003(4) 0.010(7)
O4 0.050(7) 0.050(7) 0.050(8) 0.000(5) 0.007(5) 0.000(5)
O5 0.046(3) 0.030(2) 0.019(2) 0.0029(18) 0.0070(19) 0.012(2)
O6 0.045(3) 0.025(2) 0.017(2) -0.0020(17) 0.0002(19) 0.000(2)
O7 0.028(3) 0.074(4) 0.015(2) -0.012(2) -0.0020(18) -0.008(2)
O8 0.018(2) 0.022(2) 0.023(2) -0.0021(17) 0.0041(16) -0.0012(16)
C1 0.020(3) 0.020(3) 0.019(3) -0.002(2) -0.001(2) -0.002(2)
C2 0.020(3) 0.024(3) 0.016(3) -0.002(2) 0.005(2) 0.001(2)
C3 0.020(3) 0.035(3) 0.015(3) -0.006(2) 0.001(2) -0.001(2)
C4 0.026(3) 0.040(4) 0.015(3) -0.001(2) 0.000(2) 0.000(3)
C5 0.045(5) 0.072(6) 0.013(3) -0.004(3) 0.005(3) -0.012(4)
C6 0.033(4) 0.074(6) 0.029(4) -0.004(4) 0.016(3) -0.015(4)
C7 0.023(3) 0.046(4) 0.029(3) -0.004(3) 0.008(3) -0.006(3)
C8 0.035(5) 0.227(19) 0.027(4) -0.057(8) 0.018(4) -0.064(8)
C9 0.025(3) 0.048(4) 0.019(3) -0.004(3) -0.003(2) 0.000(3)
C10 0.028(3) 0.034(3) 0.019(3) -0.005(3) 0.000(2) -0.001(3)
C11 0.023(3) 0.028(3) 0.019(3) 0.000(2) -0.002(2) -0.005(2)
C12 0.034(4) 0.029(3) 0.028(3) 0.001(3) -0.001(3) 0.001(3)
C13 0.054(5) 0.032(4) 0.041(4) 0.007(3) -0.002(4) 0.013(4)
C14 0.042(4) 0.052(5) 0.030(4) 0.012(3) -0.006(3) 0.007(4)
C15 0.025(3) 0.025(3) 0.015(3) -0.001(2) 0.000(2) -0.002(2)
C16 0.060(5) 0.041(4) 0.028(3) -0.015(3) 0.019(3) -0.028(4)
C17 0.060(5) 0.040(4) 0.032(4) -0.013(3) 0.018(4) -0.027(4)
C18 0.030(3) 0.025(3) 0.032(3) -0.007(3) 0.005(3) -0.006(3)
C19 0.048(4) 0.032(4) 0.026(3) -0.004(3) 0.002(3) -0.010(3)
C20 0.047(4) 0.026(3) 0.029(3) -0.003(3) 0.002(3) -0.009(3)
C21 0.027(3) 0.024(3) 0.027(3) -0.009(2) 0.004(2) -0.003(2)
C22 0.037(4) 0.020(3) 0.031(3) -0.001(3) 0.003(3) -0.002(3)
C23 0.032(3) 0.024(3) 0.023(3) -0.003(2) -0.003(2) -0.005(3)
C24 0.034(3) 0.023(3) 0.023(3) -0.001(2) 0.004(3) -0.004(3)
C25 0.032(3) 0.026(3) 0.023(3) -0.005(2) 0.000(3) -0.007(3)

loop_
_atom_type_symbol
_atom_type_description
_atom_type_scat_dispersion_real
_atom_type_scat_dispersion_imag
_atom_type_scat_source
C C 0.0033 0.0016 'International Tables Vol C Tables 4.2.6.8 and 6.1.1.4'
H H 0.0000 0.0000 'International Tables Vol C Tables 4.2.6.8 and 6.1.1.4'
Cu Cu 0.3201 1.2651 'International Tables Vol C Tables 4.2.6.8 and 6.1.1.4'
N N 0.0061 0.0033 'International Tables Vol C Tables 4.2.6.8 and 6.1.1.4'
O O 0.0106 0.0060 'International Tables Vol C Tables 4.2.6.8 and 6.1.1.4'

loop_
_geom_angle_atom_site_label_1
_geom_angle_atom_site_label_2
_geom_angle_atom_site_label_3
_geom_angle
_geom_angle_site_symmetry_1
_geom_angle_site_symmetry_3
O8 Cu1 N1 173.1(2) . .
O8 Cu1 O6 89.68(18) . 1_656
N1 Cu1 O6 92.5(2) . 1_656
O8 Cu1 O1 84.03(18) . .
N1 Cu1 O1 89.3(2) . .
O6 Cu1 O1 95.5(2) 1_656 .
O8 Cu1 O4 99.0(4) . 1_655
N1 Cu1 O4 86.2(4) . 1_655
O6 Cu1 O4 113.0(4) 1_656 1_655
O1 Cu1 O4 151.3(4) . 1_655
O8 Cu2 O8 179.998(1) . 3_353
O8 Cu2 O5 90.18(19) . 3_252
O8 Cu2 O5 89.82(19) 3_353 3_252
O8 Cu2 O5 89.82(19) . 1_656
O8 Cu2 O5 90.18(19) 3_353 1_656
O5 Cu2 O5 179.999(1) 3_252 1_656
O8 Cu2 O1 79.89(17) . .
O8 Cu2 O1 100.11(17) 3_353 .
O5 Cu2 O1 84.84(19) 3_252 .
O5 Cu2 O1 95.16(19) 1_656 .
O8 Cu2 O1 100.11(17) . 3_353
O8 Cu2 O1 79.89(17) 3_353 3_353
O5 Cu2 O1 95.2(2) 3_252 3_353
O5 Cu2 O1 84.84(19) 1_656 3_353
O1 Cu2 O1 180.000(1) . 3_353
O2 Cu3 O2 179.998(1) . 3_253
O2 Cu3 N2 86.68(19) . 2_252
O2 Cu3 N2 93.33(19) 3_253 2_252
O2 Cu3 N2 93.33(19) . 4_556
O2 Cu3 N2 86.67(19) 3_253 4_556
N2 Cu3 N2 179.998(1) 2_252 4_556
C20 N1 C16 117.9(6) . .
C20 N1 Cu1 122.4(5) . .
C16 N1 Cu1 119.7(5) . .
C23 N2 C24 117.1(5) . .
C23 N2 Cu3 121.7(4) . 2_242
C24 N2 Cu3 120.9(4) . 2_242
C1 O1 Cu1 145.6(4) . .
C1 O1 Cu2 126.5(4) . .
Cu1 O1 Cu2 81.94(14) . .
C1 O2 Cu3 134.7(4) . .
C8 O4 Cu1 98.6(11) . 1_455
C15 O5 Cu2 128.9(4) . 1_454
C15 O6 Cu1 126.7(4) . 1_454
C4 O7 C9 115.6(5) . .
Cu2 O8 Cu1 105.4(2) . .
Cu2 O8 H8A 110.7 . .
Cu1 O8 H8A 110.7 . .
Cu2 O8 H8B 110.7 . .
Cu1 O8 H8B 110.7 . .
H8A O8 H8B 108.8 . .
O1 C1 O2 125.6(5) . .
O1 C1 C2 120.4(5) . .
O2 C1 C2 114.0(5) . .
C7 C2 C3 119.9(6) . .
C7 C2 C1 119.4(6) . .
C3 C2 C1 120.6(5) . .
C4 C3 C2 119.1(6) . .
C4 C3 C8 120.1(6) . .
C2 C3 C8 120.7(6) . .
C5 C4 C3 120.7(6) . .
C5 C4 O7 123.4(6) . .
C3 C4 O7 115.9(6) . .
C4 C5 C6 120.1(6) . .
C4 C5 H5A 119.9 . .
C6 C5 H5A 119.9 . .
C5 C6 C7 120.1(7) . .
C5 C6 H6A 120.0 . .
C7 C6 H6A 120.0 . .
C6 C7 C2 120.1(6) . .
C6 C7 H7A 120.0 . .
C2 C7 H7A 120.0 . .
O4 C8 O3 121.3(12) . .
O4 C8 C3 123.8(18) . .
O3 C8 C3 115.0(17) . .
C14 C9 C10 120.8(7) . .
C14 C9 O7 120.3(7) . .
C10 C9 O7 118.9(7) . .
C9 C10 C11 119.8(7) . .
C9 C10 H10A 120.1 . .
C11 C10 H10A 120.1 . .
C12 C11 C10 119.5(6) . .
C12 C11 C15 121.2(6) . .
C10 C11 C15 119.3(6) . .
C13 C12 C11 120.1(7) . .
C13 C12 H12A 120.0 . .
C11 C12 H12A 120.0 . .
C12 C13 C14 120.5(7) . .
C12 C13 H13A 119.7 . .
C14 C13 H13A 119.7 . .
C9 C14 C13 119.2(7) . .
C9 C14 H14A 120.4 . .
C13 C14 H14A 120.4 . .
O5 C15 O6 126.4(6) . .
O5 C15 C11 116.0(5) . .
O6 C15 C11 117.6(6) . .
N1 C16 C17 122.1(7) . .
N1 C16 H16A 118.9 . .
C17 C16 H16A 118.9 . .
C18 C17 C16 120.9(7) . .
C18 C17 H17A 119.5 . .
C16 C17 H17A 119.5 . .
C17 C18 C19 116.2(6) . .
C17 C18 C21 121.8(6) . .
C19 C18 C21 121.7(6) . .
C20 C19 C18 119.6(7) . .
C20 C19 H19A 120.2 . .
C18 C19 H19A 120.2 . .
N1 C20 C19 123.1(7) . .
N1 C20 H20A 118.4 . .
C19 C20 H20A 118.4 . .
C22 C21 C25 116.6(6) . .
C22 C21 C18 122.5(6) . .
C25 C21 C18 120.9(6) . .
C23 C22 C21 120.0(6) . .
C23 C22 H22A 120.0 . .
C21 C22 H22A 120.0 . .
N2 C23 C22 123.3(6) . .
N2 C23 H23A 118.4 . .
C22 C23 H23A 118.4 . .
N2 C24 C25 123.1(6) . .
N2 C24 H24A 118.5 . .
C25 C24 H24A 118.5 . .
C24 C25 C21 119.9(6) . .
C24 C25 H25A 120.0 . .
C21 C25 H25A 120.0 . .

loop_
_geom_bond_atom_site_label_1
_geom_bond_atom_site_label_2
_geom_bond_distance
_geom_bond_site_symmetry_2
Cu1 O8 1.930(4) .
Cu1 N1 2.000(6) .
Cu1 O6 2.045(5) 1_656
Cu1 O1 2.258(5) .
Cu1 O4 2.291(15) 1_655
Cu2 O8 1.927(4) .
Cu2 O8 1.927(4) 3_353
Cu2 O5 1.985(5) 3_252
Cu2 O5 1.985(5) 1_656
Cu2 O1 2.417(5) .
Cu2 O1 2.417(5) 3_353
Cu3 O2 1.947(4) .
Cu3 O2 1.947(4) 3_253
Cu3 N2 2.060(5) 2_252
Cu3 N2 2.060(5) 4_556
N1 C20 1.326(9) .
N1 C16 1.339(9) .
N2 C23 1.333(8) .
N2 C24 1.347(8) .
N2 Cu3 2.060(5) 2_242
O1 C1 1.245(7) .
O2 C1 1.260(7) .
O3 C8 1.28(2) .
O4 C8 1.12(2) .
O4 Cu1 2.292(15) 1_455
O5 C15 1.252(8) .
O5 Cu2 1.985(5) 1_454
O6 C15 1.256(7) .
O6 Cu1 2.045(5) 1_454
O7 C4 1.393(8) .
O7 C9 1.400(8) .
O8 H8A 0.9700 .
O8 H8B 0.9700 .
C1 C2 1.510(8) .
C2 C7 1.389(9) .
C2 C3 1.399(8) .
C3 C4 1.389(8) .
C3 C8 1.475(11) .
C4 C5 1.378(10) .
C5 C6 1.382(11) .
C5 H5A 0.9300 .
C6 C7 1.384(10) .
C6 H6A 0.9300 .
C7 H7A 0.9300 .
C9 C14 1.373(12) .
C9 C10 1.387(9) .
C10 C11 1.391(9) .
C10 H10A 0.9300 .
C11 C12 1.383(10) .
C11 C15 1.512(8) .
C12 C13 1.383(10) .
C12 H12A 0.9300 .
C13 C14 1.389(12) .
C13 H13A 0.9300 .
C14 H14A 0.9300 .
C16 C17 1.384(10) .
C16 H16A 0.9300 .
C17 C18 1.381(10) .
C17 H17A 0.9300 .
C18 C19 1.399(10) .
C18 C21 1.483(9) .
C19 C20 1.389(10) .
C19 H19A 0.9300 .
C20 H20A 0.9300 .
C21 C22 1.393(9) .
C21 C25 1.394(9) .
C22 C23 1.373(9) .
C22 H22A 0.9300 .
C23 H23A 0.9300 .
C24 C25 1.371(9) .
C24 H24A 0.9300 .
C25 H25A 0.9300 .
